data_4002536
loop_
_publ_author_name
'Vaqueiro, P.'
'Kosidowski, M.L.'
'Powell, A.V.'

_publ_section_title
;
 Structural distortions of the metal dichalcogenide units in A Mo2 S4 (A =
 V, Cr, Fe, Co) and magnetic and electrical properties
;
_journal_name_full 'Chemistry of Materials (1,1989-)'
_journal_page_first 1201
_journal_page_last 1209
_journal_volume 14
_journal_year 2002
_chemical_formula_sum 'Co Mo2 S4'
_chemical_name_systematic 'Co (Mo S2)2'
_space_group_IT_number 9
_symmetry_space_group_name_Hall 'C -2yc'
_symmetry_space_group_name_H-M 'C 1 c 1'
_cell_angle_alpha 90
_cell_angle_beta 115.53
_cell_angle_gamma 90
_cell_formula_units_Z 8
_cell_length_a 11.7966
_cell_length_b 6.5504
_cell_length_c 12.695
_cell_volume 885.191
_citation_journal_id_ASTM CMATEX
_cod_data_source_file Vaqueiro_CMATEX_2002_223.cif
_cod_data_source_block Co1Mo2S4
_cod_original_cell_volume 885.1912
_cod_original_formula_sum 'Co1 Mo2 S4'
_cod_database_code 4002536

loop_
_symmetry_equiv_pos_as_xyz
x,y,z
x,-y,z+1/2
x+1/2,y+1/2,z
x+1/2,-y+1/2,z+1/2

loop_
_atom_site_label
_atom_site_type_symbol
_atom_site_fract_x
_atom_site_fract_y
_atom_site_fract_z
_atom_site_occupancy
_atom_site_U_iso_or_equiv
Mo2 Mo+3 0.4356 0.8954 0.2017 1 0.0
S1 S-2 0.293 0.115 0.0475 1 0.0
S2 S-2 0.368 0.872 0.3515 1 0.0
S8 S-2 0.358 0.377 0.34 1 0.0
Mo3 Mo+3 0.426 0.3514 0.1894 1 0.0
Co1 Co+2 0.585 0.117 -0.04 1 0.0
S6 S-2 0.568 0.37 0.0821 1 0.0
Mo1 Mo+3 0.7374 0.6029 0.2124 1 0.0
S7 S-2 0.314 0.635 0.058 1 0.0
S5 S-2 0.599 0.134 0.315 1 0.0
S4 S-2 0.579 0.88 0.0874 1 0.0
Co2 Co+2 0.574 0.373 0.454 1 0.0
S3 S-2 0.587 0.622 0.3019 1 0.0
Mo4 Mo+3 0.742 0.1441 0.2065 1 0.0
